data_4027289
loop_
_publ_author_name
'Sergiy V. Rosokha'
'Vasiliy Korotchenko'
'Charlotte L. Stern'
'Vladimir Zaitsev'
'Jeremy T. Ritzert'

_publ_section_title
;
 Substituent-Induced Switch of the Role of Charge-Transfer Complexes in
 the Diels-Alder Reactions of o-Chloranil and Styrenes
;
_journal_name_full 'Journal of Organic Chemistry'
_journal_page_first 5971
_journal_page_last 5981
_journal_paper_doi 10.1021/jo300614k
_journal_volume 77
_journal_year 2012
_chemical_formula_moiety 'C6 Cl4 O2, C9 H10 O '
_chemical_formula_sum 'C15 H10 Cl4 O3'
_chemical_formula_weight 380.03
_chemical_name_systematic
; 
 ? 
;
_space_group_IT_number 33
_symmetry_cell_setting orthorhombic
_symmetry_space_group_name_Hall 'P 2c -2n'
_symmetry_space_group_name_H-M 'P n a 21'
_atom_sites_solution_hydrogens geom
_atom_sites_solution_primary direct
_atom_sites_solution_secondary difmap
_audit_creation_method SHELXL-97
_cell_angle_alpha 90.00
_cell_angle_beta 90.00
_cell_angle_gamma 90.00
_cell_formula_units_Z 4
_cell_length_a 15.0317(15)
_cell_length_b 14.8962(15)
_cell_length_c 6.9832(7)
_cell_measurement_reflns_used 3822
_cell_measurement_temperature 173(2)
_cell_measurement_theta_max 24.23
_cell_measurement_theta_min 2.71
_cell_volume 1563.6(3)
_computing_cell_refinement 'Bruker SAINT'
_computing_data_collection 'Bruker APEX2'
_computing_data_reduction 'Bruker SAINT'
_computing_molecular_graphics 'Bruker SHELXTL'
_computing_publication_material 'Bruker SHELXTL'
_computing_structure_refinement 'SHELXL-97 (Sheldrick, 2008)'
_computing_structure_solution 'SHELXS-97 (Sheldrick, 2008)'
_diffrn_ambient_temperature 173(2)
_diffrn_measured_fraction_theta_full 0.985
_diffrn_measured_fraction_theta_max 0.985
_diffrn_measurement_device_type 'Bruker APEX-II CCD'
_diffrn_measurement_method '\f and \w scans'
_diffrn_radiation_monochromator graphite
_diffrn_radiation_source 'fine-focus sealed tube'
_diffrn_radiation_type MoK\a
_diffrn_radiation_wavelength 0.71073
_diffrn_reflns_av_R_equivalents 0.0755
_diffrn_reflns_av_sigmaI/netI 0.0631
_diffrn_reflns_limit_h_max 21
_diffrn_reflns_limit_h_min -21
_diffrn_reflns_limit_k_max 20
_diffrn_reflns_limit_k_min -20
_diffrn_reflns_limit_l_max 9
_diffrn_reflns_limit_l_min -9
_diffrn_reflns_number 17179
_diffrn_reflns_theta_full 30.56
_diffrn_reflns_theta_max 30.56
_diffrn_reflns_theta_min 1.92
_exptl_absorpt_coefficient_mu 0.764
_exptl_absorpt_correction_type none
_exptl_crystal_colour black
_exptl_crystal_density_diffrn 1.614
_exptl_crystal_description rock
_exptl_crystal_F_000 768
_exptl_crystal_size_max 0.40
_exptl_crystal_size_mid 0.20
_exptl_crystal_size_min 0.20
_refine_diff_density_max 0.437
_refine_diff_density_min -0.278
_refine_diff_density_rms 0.072
_refine_ls_abs_structure_details 'Flack H D (1983), Acta Cryst. A39, 876-881'
_refine_ls_abs_structure_Flack 0.02(8)
_refine_ls_extinction_method none
_refine_ls_goodness_of_fit_ref 0.927
_refine_ls_hydrogen_treatment constr
_refine_ls_matrix_type full
_refine_ls_number_parameters 199
_refine_ls_number_reflns 4614
_refine_ls_number_restraints 1
_refine_ls_restrained_S_all 0.927
_refine_ls_R_factor_all 0.0960
_refine_ls_R_factor_gt 0.0485
_refine_ls_shift/su_max 0.000
_refine_ls_shift/su_mean 0.000
_refine_ls_structure_factor_coef Fsqd
_refine_ls_weighting_details 'calc w=1/[\s^2^(Fo^2^)+(0.0596P)^2^+0.0000P] where P=(Fo^2^+2Fc^2^)/3'
_refine_ls_weighting_scheme calc
_refine_ls_wR_factor_gt 0.1059
_refine_ls_wR_factor_ref 0.1214
_reflns_number_gt 2740
_reflns_number_total 4614
_reflns_threshold_expression >2sigma(I)
_cod_data_source_file jo300614k_si_003.cif
_cod_data_source_block vas1
_cod_database_code 4027289

loop_
_symmetry_equiv_pos_as_xyz
'x, y, z'
'-x, -y, z+1/2'
'x+1/2, -y+1/2, z'
'-x+1/2, y+1/2, z+1/2'

loop_
_atom_site_label
_atom_site_type_symbol
_atom_site_fract_x
_atom_site_fract_y
_atom_site_fract_z
_atom_site_U_iso_or_equiv
_atom_site_adp_type
_atom_site_occupancy
_atom_site_symmetry_multiplicity
_atom_site_calc_flag
_atom_site_refinement_flags
Cl3 Cl 0.19417(7) 0.81470(6) 0.60829(16) 0.0588(3) Uani 1 1 d .
Cl4 Cl 0.39051(7) 0.79865(7) 0.45578(15) 0.0588(3) Uani 1 1 d .
Cl5 Cl 0.48337(5) 0.61542(8) 0.43822(17) 0.0625(3) Uani 1 1 d .
Cl6 Cl 0.38008(7) 0.43791(7) 0.53163(17) 0.0629(3) Uani 1 1 d .
O1 O 0.19580(17) 0.47440(16) 0.6394(4) 0.0537(7) Uani 1 1 d .
O2 O 0.11912(15) 0.63875(19) 0.6970(4) 0.0521(7) Uani 1 1 d .
O11 O 0.06409(17) 0.59679(19) 0.2334(4) 0.0546(7) Uani 1 1 d .
C1 C 0.2382(2) 0.5419(2) 0.6118(5) 0.0356(7) Uani 1 1 d .
C2 C 0.19461(19) 0.6340(2) 0.6398(5) 0.0354(7) Uani 1 1 d .
C3 C 0.2464(2) 0.7140(2) 0.5876(5) 0.0348(7) Uani 1 1 d .
C4 C 0.3316(2) 0.7063(2) 0.5250(5) 0.0362(7) Uani 1 1 d .
C5 C 0.37530(18) 0.6182(2) 0.5102(5) 0.0360(7) Uani 1 1 d .
C6 C 0.3320(2) 0.5406(2) 0.5530(5) 0.0367(7) Uani 1 1 d .
C11 C 0.3204(2) 0.6561(3) 0.0269(5) 0.0458(8) Uani 1 1 d .
C12 C 0.2937(3) 0.5667(2) 0.0561(5) 0.0498(9) Uani 1 1 d .
H12A H 0.3345 0.5198 0.0276 0.060 Uiso 1 1 calc R
C13 C 0.2108(2) 0.5445(2) 0.1243(6) 0.0467(9) Uani 1 1 d .
H13A H 0.1955 0.4832 0.1430 0.056 Uiso 1 1 calc R
C14 C 0.1497(2) 0.6111(2) 0.1657(5) 0.0420(8) Uani 1 1 d .
C15 C 0.1752(2) 0.7013(2) 0.1384(5) 0.0460(8) Uani 1 1 d .
H15A H 0.1340 0.7478 0.1664 0.055 Uiso 1 1 calc R
C16 C 0.2580(2) 0.7232(3) 0.0724(5) 0.0461(8) Uani 1 1 d .
H16A H 0.2737 0.7846 0.0572 0.055 Uiso 1 1 calc R
C17 C 0.40939(19) 0.6749(2) -0.0472(6) 0.0418(8) Uani 1 1 d .
H17A H 0.4454 0.6254 -0.0840 0.050 Uiso 1 1 calc R
C18 C 0.4427(2) 0.7562(3) -0.0660(6) 0.0667(12) Uani 1 1 d .
H18A H 0.4083 0.8070 -0.0304 0.080 Uiso 1 1 calc R
H18B H 0.5011 0.7640 -0.1151 0.080 Uiso 1 1 calc R
C19 C 0.0356(2) 0.5080(3) 0.2665(6) 0.0538(10) Uani 1 1 d .
H19A H -0.0259 0.5085 0.3129 0.081 Uiso 1 1 calc R
H19B H 0.0740 0.4799 0.3628 0.081 Uiso 1 1 calc R
H19C H 0.0389 0.4737 0.1469 0.081 Uiso 1 1 calc R

loop_
_atom_site_aniso_label
_atom_site_aniso_U_11
_atom_site_aniso_U_22
_atom_site_aniso_U_33
_atom_site_aniso_U_23
_atom_site_aniso_U_13
_atom_site_aniso_U_12
Cl3 0.0690(6) 0.0448(5) 0.0626(6) -0.0029(5) -0.0081(5) 0.0167(5)
Cl4 0.0712(6) 0.0573(6) 0.0478(5) 0.0087(5) -0.0004(5) -0.0299(4)
Cl5 0.0309(3) 0.0984(8) 0.0582(6) 0.0012(7) 0.0073(4) -0.0005(4)
Cl6 0.0645(6) 0.0510(6) 0.0732(7) -0.0097(5) -0.0080(5) 0.0193(5)
O1 0.0557(15) 0.0448(15) 0.0605(18) 0.0034(13) -0.0047(13) -0.0162(12)
O2 0.0312(12) 0.0691(18) 0.0561(17) -0.0051(14) 0.0065(11) -0.0037(12)
O11 0.0488(15) 0.0612(17) 0.0538(17) 0.0042(14) 0.0021(12) -0.0066(12)
C1 0.0401(16) 0.0358(17) 0.0308(16) -0.0006(15) -0.0084(14) -0.0072(13)
C2 0.0296(14) 0.0432(18) 0.0335(18) -0.0004(15) -0.0035(13) -0.0004(13)
C3 0.0393(16) 0.0341(16) 0.0308(17) 0.0003(14) -0.0070(13) 0.0021(13)
C4 0.0357(15) 0.047(2) 0.0264(15) 0.0050(15) -0.0070(13) -0.0098(13)
C5 0.0275(13) 0.0519(19) 0.0286(17) -0.0030(14) -0.0044(12) -0.0006(14)
C6 0.0391(15) 0.0386(18) 0.0324(19) -0.0039(15) -0.0053(14) 0.0040(13)
C11 0.0507(19) 0.054(2) 0.0329(18) 0.0054(17) -0.0118(16) 0.0061(16)
C12 0.061(2) 0.043(2) 0.045(2) -0.0039(17) -0.0204(18) 0.0114(17)
C13 0.055(2) 0.0378(19) 0.047(2) -0.0024(17) -0.0141(18) 0.0030(15)
C14 0.050(2) 0.043(2) 0.0324(19) -0.0010(15) -0.0098(15) 0.0019(15)
C15 0.059(2) 0.039(2) 0.040(2) 0.0015(17) -0.0080(17) 0.0037(15)
C16 0.060(2) 0.0417(19) 0.037(2) 0.0045(15) -0.0104(16) -0.0031(16)
C17 0.0316(15) 0.056(2) 0.0378(17) 0.0026(19) -0.0112(15) -0.0039(14)
C18 0.049(2) 0.106(4) 0.044(2) 0.010(3) 0.003(2) -0.021(2)
C19 0.053(2) 0.051(2) 0.058(3) 0.000(2) -0.0018(18) -0.0132(19)

loop_
_atom_type_symbol
_atom_type_description
_atom_type_scat_dispersion_real
_atom_type_scat_dispersion_imag
_atom_type_scat_source
C C 0.0033 0.0016 'International Tables Vol C Tables 4.2.6.8 and 6.1.1.4'
H H 0.0000 0.0000 'International Tables Vol C Tables 4.2.6.8 and 6.1.1.4'
O O 0.0106 0.0060 'International Tables Vol C Tables 4.2.6.8 and 6.1.1.4'
Cl Cl 0.1484 0.1585 'International Tables Vol C Tables 4.2.6.8 and 6.1.1.4'

loop_
_geom_angle_atom_site_label_1
_geom_angle_atom_site_label_2
_geom_angle_atom_site_label_3
_geom_angle
C14 O11 C19 118.8(3)
O1 C1 C6 122.8(3)
O1 C1 C2 120.0(3)
C6 C1 C2 117.3(2)
O2 C2 C3 122.2(3)
O2 C2 C1 119.9(3)
C3 C2 C1 117.9(3)
C4 C3 C2 120.7(3)
C4 C3 Cl3 122.5(2)
C2 C3 Cl3 116.8(2)
C3 C4 C5 121.3(3)
C3 C4 Cl4 120.9(3)
C5 C4 Cl4 117.9(2)
C6 C5 C4 122.0(3)
C6 C5 Cl5 120.0(3)
C4 C5 Cl5 118.0(2)
C5 C6 C1 120.6(3)
C5 C6 Cl6 122.9(2)
C1 C6 Cl6 116.4(2)
C12 C11 C16 116.8(3)
C12 C11 C17 119.6(3)
C16 C11 C17 123.6(3)
C13 C12 C11 122.5(3)
C13 C12 H12A 118.8
C11 C12 H12A 118.8
C12 C13 C14 120.1(3)
C12 C13 H13A 119.9
C14 C13 H13A 119.9
C13 C14 O11 125.3(3)
C13 C14 C15 118.4(3)
O11 C14 C15 116.4(3)
C16 C15 C14 121.4(3)
C16 C15 H15A 119.3
C14 C15 H15A 119.3
C15 C16 C11 120.8(3)
C15 C16 H16A 119.6
C11 C16 H16A 119.6
C18 C17 C11 124.0(4)
C18 C17 H17A 118.0
C11 C17 H17A 118.0
C17 C18 H18A 120.0
C17 C18 H18B 120.0
H18A C18 H18B 120.0
O11 C19 H19A 109.5
O11 C19 H19B 109.5
H19A C19 H19B 109.5
O11 C19 H19C 109.5
H19A C19 H19C 109.5
H19B C19 H19C 109.5

loop_
_geom_bond_atom_site_label_1
_geom_bond_atom_site_label_2
_geom_bond_distance
Cl3 C3 1.699(3)
Cl4 C4 1.706(3)
Cl5 C5 1.701(3)
Cl6 C6 1.698(3)
O1 C1 1.206(4)
O2 C2 1.205(4)
O11 C14 1.388(4)
O11 C19 1.410(5)
C1 C6 1.469(4)
C1 C2 1.532(4)
C2 C3 1.470(4)
C3 C4 1.358(4)
C4 C5 1.471(5)
C5 C6 1.360(5)
C11 C12 1.406(5)
C11 C16 1.407(5)
C11 C17 1.462(5)
C12 C13 1.374(5)
C12 H12A 0.9500
C13 C14 1.383(5)
C13 H13A 0.9500
C14 C15 1.411(5)
C15 C16 1.367(5)
C15 H15A 0.9500
C16 H16A 0.9500
C17 C18 1.317(5)
C17 H17A 0.9500
C18 H18A 0.9500
C18 H18B 0.9500
C19 H19A 0.9800
C19 H19B 0.9800
C19 H19C 0.9800

loop_
_geom_torsion_atom_site_label_1
_geom_torsion_atom_site_label_2
_geom_torsion_atom_site_label_3
_geom_torsion_atom_site_label_4
_geom_torsion
O1 C1 C2 O2 3.1(5)
C6 C1 C2 O2 -176.4(3)
O1 C1 C2 C3 -174.6(3)
C6 C1 C2 C3 6.0(4)
O2 C2 C3 C4 179.5(3)
C1 C2 C3 C4 -2.9(5)
O2 C2 C3 Cl3 -1.0(5)
C1 C2 C3 Cl3 176.6(2)
C2 C3 C4 C5 -1.1(5)
Cl3 C3 C4 C5 179.5(2)
C2 C3 C4 Cl4 177.5(2)
Cl3 C3 C4 Cl4 -2.0(4)
C3 C4 C5 C6 2.0(5)
Cl4 C4 C5 C6 -176.6(3)
C3 C4 C5 Cl5 -177.8(3)
Cl4 C4 C5 Cl5 3.6(4)
C4 C5 C6 C1 1.5(5)
Cl5 C5 C6 C1 -178.8(3)
C4 C5 C6 Cl6 178.4(3)
Cl5 C5 C6 Cl6 -1.9(4)
O1 C1 C6 C5 175.3(3)
C2 C1 C6 C5 -5.3(5)
O1 C1 C6 Cl6 -1.8(5)
C2 C1 C6 Cl6 177.6(2)
C16 C11 C12 C13 0.5(5)
C17 C11 C12 C13 -179.6(3)
C11 C12 C13 C14 0.5(6)
C12 C13 C14 O11 179.4(3)
C12 C13 C14 C15 -0.8(5)
C19 O11 C14 C13 0.9(5)
C19 O11 C14 C15 -178.9(3)
C13 C14 C15 C16 0.1(5)
O11 C14 C15 C16 179.9(3)
C14 C15 C16 C11 0.9(6)
C12 C11 C16 C15 -1.2(5)
C17 C11 C16 C15 179.0(4)
C12 C11 C17 C18 -174.8(4)
C16 C11 C17 C18 5.0(6)

loop_
_cod_related_entry_id
_cod_related_entry_database
_cod_related_entry_code
1 ChemSpider 30659503
